data_1101108
loop_
_publ_author_name
'Jos\'e M. Seco'
'Miguel Quir\'os'
'Mar\'ia J. Gonz\'alez Garmendia'

_publ_section_title
;
  Synthesis, X-ray crystal structure and spectroscopic, magnetic and EPR
  studies of copper(II) dimers with methoxy-di-(2-pyridyl)methoxide as
  bridging ligand
;
_journal_name_full Polyhedron
_journal_page_first 1005
_journal_page_last 1013
_journal_paper_doi 10.1016/S0277-5387(00)00356-9
_journal_volume 19
_journal_year 2000
_chemical_formula_sum 'C70 H54 Cl2 Cu2 N12 O14'
_chemical_formula_weight 1485.23
_space_group_IT_number 15
_symmetry_cell_setting monoclinic
_symmetry_space_group_name_Hall '-C 2yc'
_symmetry_space_group_name_H-M 'C 1 2/c 1'
_cell_angle_alpha 90.00
_cell_angle_beta 112.478(6)
_cell_angle_gamma 90.00
_cell_formula_units_Z 4
_cell_length_a 23.522(3)
_cell_length_b 13.6089(10)
_cell_length_c 22.327(2)
_cell_measurement_temperature 293(2)
_cell_volume 6604.0(10)
_diffrn_ambient_temperature 293(2)
_exptl_crystal_density_diffrn 1.494
_refine_ls_R_factor_obs 0.0496
_refine_ls_wR_factor_obs 0.1402
_cod_original_sg_symbol_H-M 'C 2/c'
_cod_database_code 1101108

loop_
_symmetry_equiv_pos_as_xyz
'x, y, z'
'-x, y, -z+1/2'
'x+1/2, y+1/2, z'
'-x+1/2, y+1/2, -z+1/2'
'-x, -y, -z'
'x, -y, z-1/2'
'-x+1/2, -y+1/2, -z'
'x+1/2, -y+1/2, z-1/2'

loop_
_atom_site_aniso_label
_atom_site_aniso_U_11
_atom_site_aniso_U_22
_atom_site_aniso_U_33
_atom_site_aniso_U_23
_atom_site_aniso_U_13
_atom_site_aniso_U_12
Cu 0.0380(3) 0.0280(2) 0.0374(2) 0.0030(2) 0.0097(2) -0.0016(2)
N1A 0.046(2) 0.035(2) 0.039(2) -0.0006(13) 0.0113(13) -0.0082(13)
C2A 0.038(2) 0.039(2) 0.040(2) -0.0034(15) 0.0181(15) -0.0081(14)
C3A 0.040(2) 0.042(2) 0.040(2) -0.002(2) 0.014(2) -0.0076(15)
N4A 0.051(2) 0.041(2) 0.047(2) 0.0052(14) 0.0042(15) -0.0070(14)
C5A 0.072(3) 0.050(3) 0.064(3) 0.014(2) -0.001(2) -0.006(2)
C6A 0.073(3) 0.071(3) 0.064(3) 0.023(3) -0.008(3) -0.004(3)
C7A 0.053(2) 0.079(3) 0.049(2) 0.003(2) -0.002(2) -0.007(2)
C8A 0.042(2) 0.056(2) 0.044(2) -0.006(2) 0.012(2) -0.009(2)
C9A 0.052(2) 0.062(3) 0.054(2) -0.022(2) 0.015(2) -0.014(2)
C10A 0.055(2) 0.047(2) 0.062(3) -0.018(2) 0.022(2) -0.016(2)
C11A 0.049(2) 0.040(2) 0.048(2) -0.007(2) 0.021(2) -0.009(2)
C12A 0.073(3) 0.032(2) 0.065(3) 0.000(2) 0.028(2) -0.011(2)
C13A 0.072(3) 0.042(2) 0.061(3) 0.013(2) 0.015(2) -0.001(2)
C14A 0.058(2) 0.038(2) 0.048(2) 0.007(2) 0.007(2) -0.005(2)
N1P 0.0391(15) 0.0291(14) 0.041(2) 0.0004(12) 0.0108(12) 0.0011(12)
C2P 0.035(2) 0.032(2) 0.038(2) 0.0016(14) 0.0075(14) -0.0022(14)
C3P 0.042(2) 0.029(2) 0.029(2) -0.0012(13) 0.0078(14) -0.0011(14)
O31P 0.0433(13) 0.0280(11) 0.0330(12) 0.0017(9) 0.0098(10) 0.0009(10)
O32P 0.057(2) 0.0399(14) 0.0303(12) -0.0035(10) 0.0062(11) -0.0031(11)
C32P 0.093(3) 0.043(2) 0.047(2) -0.015(2) 0.020(2) -0.003(2)
C4P 0.046(2) 0.027(2) 0.043(2) -0.0047(14) 0.016(2) -0.0002(14)
N5P 0.041(2) 0.0341(15) 0.040(2) -0.0064(12) 0.0116(13) -0.0012(12)
C6P 0.044(2) 0.053(2) 0.053(2) -0.010(2) 0.015(2) -0.004(2)
C7P 0.049(2) 0.066(3) 0.069(3) -0.010(2) 0.028(2) -0.008(2)
C8P 0.062(3) 0.057(3) 0.064(3) -0.004(2) 0.035(2) -0.006(2)
C9P 0.062(2) 0.047(2) 0.044(2) -0.003(2) 0.023(2) -0.001(2)
C10P 0.060(2) 0.039(2) 0.056(2) 0.011(2) 0.025(2) 0.004(2)
C11P 0.073(3) 0.032(2) 0.078(3) 0.017(2) 0.033(2) 0.004(2)
C12P 0.067(3) 0.031(2) 0.077(3) 0.005(2) 0.029(2) 0.010(2)
C13P 0.053(2) 0.036(2) 0.060(2) 0.002(2) 0.023(2) 0.009(2)
N1Q 0.059(2) 0.042(2) 0.070(2) 0.005(2) 0.028(2) -0.001(2)
C2Q 0.054(2) 0.035(2) 0.062(2) 0.003(2) 0.028(2) 0.006(2)
C3Q 0.051(2) 0.044(2) 0.067(3) 0.006(2) 0.025(2) 0.011(2)
O3Q 0.085(2) 0.059(2) 0.072(2) 0.019(2) 0.032(2) -0.002(2)
C4Q 0.051(2) 0.046(2) 0.060(2) 0.009(2) 0.018(2) 0.008(2)
N5Q 0.056(2) 0.058(2) 0.080(3) 0.022(2) 0.000(2) -0.005(2)
C6Q 0.067(3) 0.064(3) 0.096(4) 0.027(3) -0.005(3) -0.013(3)
C7Q 0.066(3) 0.072(3) 0.078(3) 0.012(3) 0.000(3) -0.010(3)
C8Q 0.072(3) 0.093(4) 0.074(3) 0.013(3) -0.015(3) 0.002(3)
C9Q 0.082(4) 0.062(3) 0.075(3) 0.019(3) -0.003(3) 0.004(3)
C10Q 0.067(3) 0.066(3) 0.069(3) 0.004(2) 0.032(2) -0.008(2)
C11Q 0.086(4) 0.076(3) 0.061(3) 0.005(2) 0.033(3) -0.003(3)
C12Q 0.078(3) 0.055(3) 0.062(3) 0.003(2) 0.016(2) 0.007(2)
C13Q 0.061(3) 0.051(3) 0.078(3) 0.001(2) 0.018(2) -0.004(2)
Cl 0.0589(6) 0.0579(6) 0.0548(6) 0.0034(5) 0.0064(5) -0.0051(5)
O1L 0.196(6) 0.167(6) 0.074(3) 0.017(3) 0.014(3) 0.043(5)

loop_
_atom_site_label
_atom_site_type_symbol
_atom_site_fract_x
_atom_site_fract_y
_atom_site_fract_z
_atom_site_U_iso_or_equiv
_atom_site_thermal_displace_type
_atom_site_occupancy
_atom_site_calc_flag
_atom_site_refinement_flags
_atom_site_disorder_group
Cu Cu 0.07107(2) 0.41371(3) 0.28009(2) 0.0359(2) Uani 1 d . .
N1A N 0.09685(14) 0.5604(2) 0.28095(14) 0.0416(7) Uani 1 d . .
C2A C 0.1445(2) 0.5938(3) 0.3335(2) 0.0381(8) Uani 1 d . .
C3A C 0.1805(2) 0.5241(3) 0.3814(2) 0.0410(8) Uani 1 d . .
N4A N 0.1652(2) 0.4277(2) 0.3712(2) 0.0507(8) Uani 1 d . .
C5A C 0.1985(2) 0.3637(3) 0.4152(2) 0.0697(13) Uani 1 d . .
H5A H 0.1883(2) 0.2975(3) 0.4086(2) 0.100 Uiso 1 d R .
C6A C 0.2486(2) 0.3896(4) 0.4704(2) 0.080(2) Uani 1 d . .
H6A H 0.2703(2) 0.3418(4) 0.5001(2) 0.100 Uiso 1 d R .
C7A C 0.2650(2) 0.4862(4) 0.4813(2) 0.0667(12) Uani 1 d . .
H7A H 0.2986(2) 0.5043(4) 0.5181(2) 0.100 Uiso 1 d R .
C8A C 0.2305(2) 0.5578(3) 0.4362(2) 0.0488(9) Uani 1 d . .
C9A C 0.2447(2) 0.6592(3) 0.4430(2) 0.0576(11) Uani 1 d . .
H9A H 0.2780(2) 0.6808(3) 0.4791(2) 0.100 Uiso 1 d R .
C10A C 0.2112(2) 0.7248(3) 0.3989(2) 0.0550(10) Uani 1 d . .
H10A H 0.2215(2) 0.7910(3) 0.4049(2) 0.100 Uiso 1 d R .
C11A C 0.1598(2) 0.6947(3) 0.3423(2) 0.0450(8) Uani 1 d . .
C12A C 0.1239(2) 0.7600(3) 0.2947(2) 0.0564(10) Uani 1 d . .
H12A H 0.1322(2) 0.8271(3) 0.2992(2) 0.100 Uiso 1 d R .
C13A C 0.0765(2) 0.7251(3) 0.2418(2) 0.0610(11) Uani 1 d . .
H13A H 0.0526(2) 0.7681(3) 0.2097(2) 0.100 Uiso 1 d R .
C14A C 0.0642(2) 0.6249(3) 0.2363(2) 0.0521(10) Uani 1 d . .
H14A H 0.0319(2) 0.6019(3) 0.1999(2) 0.100 Uiso 1 d R .
N1P N 0.06097(13) 0.2757(2) 0.31350(14) 0.0378(6) Uani 1 d . .
C2P C 0.03439(15) 0.2800(2) 0.3569(2) 0.0370(7) Uani 1 d . .
C3P C 0.0068(2) 0.3800(2) 0.3615(2) 0.0352(7) Uani 1 d . .
O31P O 0.01186(11) 0.4442(2) 0.31734(11) 0.0362(5) Uani 1 d . .
O32P O 0.04014(12) 0.4088(2) 0.42732(11) 0.0455(6) Uani 1 d . .
C32P C 0.0375(2) 0.5116(3) 0.4386(2) 0.0628(12) Uani 1 d . .
H31P H 0.0573(14) 0.5248(5) 0.4841(3) 0.100 Uiso 1 d R .
H32P H -0.0048(2) 0.5321(6) 0.4236(16) 0.100 Uiso 1 d R .
H33P H 0.0580(14) 0.5471(4) 0.4155(14) 0.100 Uiso 1 d R .
C4P C -0.0620(2) 0.3667(2) 0.3501(2) 0.0389(8) Uani 1 d . .
N5P N -0.10214(13) 0.3727(2) 0.28869(14) 0.0393(7) Uani 1 d . .
C6P C -0.1618(2) 0.3569(3) 0.2754(2) 0.0513(9) Uani 1 d . .
H6P H -0.1896(2) 0.3610(3) 0.2326(2) 0.100 Uiso 1 d R .
C7P C -0.1841(2) 0.3346(3) 0.3227(2) 0.0602(11) Uani 1 d . .
H7P H -0.2258(2) 0.3230(3) 0.3121(2) 0.100 Uiso 1 d R .
C8P C -0.1433(2) 0.3296(3) 0.3859(2) 0.0579(11) Uani 1 d . .
H8P H -0.1571(2) 0.3162(3) 0.4189(2) 0.100 Uiso 1 d R .
C9P C -0.0812(2) 0.3453(3) 0.4000(2) 0.0499(9) Uani 1 d . .
H9P H -0.0529(2) 0.3415(3) 0.4425(2) 0.100 Uiso 1 d R .
C10P C 0.0327(2) 0.1996(3) 0.3944(2) 0.0507(9) Uani 1 d . .
H10P H 0.0140(2) 0.2044(3) 0.4242(2) 0.100 Uiso 1 d R .
C11P C 0.0589(2) 0.1127(3) 0.3866(2) 0.0598(11) Uani 1 d . .
H11P H 0.0587(2) 0.0582(3) 0.4117(2) 0.100 Uiso 1 d R .
C12P C 0.0851(2) 0.1069(3) 0.3408(2) 0.0581(11) Uani 1 d . .
H12P H 0.1022(2) 0.0485(3) 0.3340(2) 0.100 Uiso 1 d R .
C13P C 0.0857(2) 0.1899(3) 0.3056(2) 0.0495(9) Uani 1 d . .
H13P H 0.1040(2) 0.1865(3) 0.2754(2) 0.100 Uiso 1 d R .
N1Q N 0.1358(2) -0.0061(2) 0.2434(2) 0.0559(9) Uani 1 d . .
C2Q C 0.1892(2) 0.0391(3) 0.2538(2) 0.0490(9) Uani 1 d . .
C3Q C 0.2318(2) 0.0412(3) 0.3241(2) 0.0536(10) Uani 1 d . .
O3Q O 0.2280(2) -0.0211(2) 0.3614(2) 0.0712(9) Uani 1 d . .
C4Q C 0.2799(2) 0.1193(3) 0.3493(2) 0.0529(10) Uani 1 d . .
N5Q N 0.2715(2) 0.2043(3) 0.3175(2) 0.0726(12) Uani 1 d . .
C6Q C 0.3141(2) 0.2725(4) 0.3421(3) 0.086(2) Uani 1 d . .
H6Q H 0.3084(2) 0.3324(4) 0.3205(3) 0.100 Uiso 1 d R .
C7Q C 0.3661(2) 0.2616(4) 0.3974(3) 0.080(2) Uani 1 d . .
H7Q H 0.3946(2) 0.3122(4) 0.4127(3) 0.100 Uiso 1 d R .
C8Q C 0.3742(3) 0.1742(5) 0.4289(3) 0.092(2) Uani 1 d . .
H8Q H 0.4093(3) 0.1629(5) 0.4659(3) 0.100 Uiso 1 d R .
C9Q C 0.3307(3) 0.1023(4) 0.4047(3) 0.083(2) Uani 1 d . .
H9Q H 0.3352(3) 0.0425(4) 0.4262(3) 0.100 Uiso 1 d R .
C10Q C 0.2031(2) 0.0776(4) 0.2040(2) 0.0653(12) Uani 1 d . .
H10Q H 0.2410(2) 0.1076(4) 0.2127(2) 0.100 Uiso 1 d R .
C11Q C 0.1606(3) 0.0707(4) 0.1413(2) 0.0732(14) Uani 1 d . .
H11Q H 0.1694(3) 0.0963(4) 0.1072(2) 0.100 Uiso 1 d R .
C12Q C 0.1049(2) 0.0259(3) 0.1303(2) 0.0682(12) Uani 1 d . .
H12Q H 0.0751(2) 0.0209(3) 0.0885(2) 0.100 Uiso 1 d R .
C13Q C 0.0950(2) -0.0112(3) 0.1825(2) 0.0660(12) Uani 1 d . .
H13Q H 0.0575(2) -0.0415(3) 0.1753(2) 0.100 Uiso 1 d R .
Cl Cl 0.05762(5) 0.82581(8) 0.44457(5) 0.0618(3) Uani 1 d D .
O1L O 0.0386(3) 0.8557(5) 0.3819(2) 0.157(2) Uani 1 d D .
O2L O 0.1018(4) 0.8991(7) 0.4786(5) 0.149(3) Uiso 0.67 d PD 1
O3L O 0.0967(4) 0.7397(6) 0.4623(4) 0.127(2) Uiso 0.67 d PD 1
O4L O 0.0160(5) 0.8318(8) 0.4740(5) 0.160(3) Uiso 0.67 d PD 1
O2L' O 0.1141(7) 0.8196(16) 0.4876(8) 0.149(3) Uiso 0.33 d PD 2
O3L' O 0.0231(7) 0.7375(11) 0.4348(7) 0.127(2) Uiso 0.33 d PD 2
O4L' O 0.0222(9) 0.8960(14) 0.4690(10) 0.160(3) Uiso 0.33 d PD 2

loop_
_geom_bond_atom_site_label_1
_geom_bond_atom_site_label_2
_geom_bond_distance
_geom_bond_site_symmetry_2
_geom_bond_publ_flag
Cu O31P 1.921(2) . ?
Cu N5P 2.015(3) 2 ?
Cu N1P 2.068(3) . ?
Cu N1A 2.084(3) . ?
Cu O31P 2.338(2) 2 ?
Cu N4A 2.374(3) . ?
N1A C14A 1.330(5) . ?
N1A C2A 1.354(4) . ?
C2A C11A 1.414(5) . ?
C2A C3A 1.439(5) . ?
C3A N4A 1.356(5) . ?
C3A C8A 1.410(5) . ?
N4A C5A 1.323(5) . ?
C5A C6A 1.385(6) . ?
C6A C7A 1.365(7) . ?
C7A C8A 1.413(6) . ?
C8A C9A 1.415(6) . ?
C9A C10A 1.340(6) . ?
C10A C11A 1.434(5) . ?
C11A C12A 1.395(6) . ?
C12A C13A 1.363(6) . ?
C13A C14A 1.389(6) . ?
N1P C2P 1.340(5) . ?
N1P C13P 1.345(5) . ?
C2P C10P 1.387(5) . ?
C2P C3P 1.528(5) . ?
C3P O31P 1.355(4) . ?
C3P O32P 1.432(4) . ?
C3P C4P 1.550(5) . ?
O31P Cu 2.338(2) 2 ?
O32P C32P 1.426(5) . ?
C4P N5P 1.338(5) . ?
C4P C9P 1.382(5) . ?
N5P C6P 1.337(5) . ?
N5P Cu 2.015(3) 2 ?
C6P C7P 1.380(6) . ?
C7P C8P 1.372(6) . ?
C8P C9P 1.388(6) . ?
C10P C11P 1.375(6) . ?
C11P C12P 1.385(6) . ?
C12P C13P 1.379(6) . ?
N1Q C13Q 1.334(6) . ?
N1Q C2Q 1.337(5) . ?
C2Q C10Q 1.378(6) . ?
C2Q C3Q 1.504(6) . ?
C3Q O3Q 1.217(5) . ?
C3Q C4Q 1.497(6) . ?
C4Q N5Q 1.331(5) . ?
C4Q C9Q 1.371(6) . ?
N5Q C6Q 1.322(6) . ?
C6Q C7Q 1.374(7) . ?
C7Q C8Q 1.358(8) . ?
C8Q C9Q 1.369(8) . ?
C10Q C11Q 1.378(7) . ?
C11Q C12Q 1.379(7) . ?
C12Q C13Q 1.370(7) . ?
Cl O2L' 1.311(15) . ?
Cl O1L 1.359(5) . ?
Cl O4L 1.375(10) . ?
Cl O3L' 1.419(14) . ?
Cl O2L 1.430(9) . ?
Cl O3L 1.448(8) . ?
Cl O4L' 1.50(2) . ?
